data_7213884
loop_
_publ_author_name
'Shi, Zhi-Qiang'
'Li, Yi-Zhi'
'Guo, Zi-Jian'
'Zheng, He-Gen'

_publ_section_title
;
 Syntheses, structures, and photoluminescent properties of a series of
 metal--organic frameworks constructed by
 5,5&#x2032;-bis(1H-imidazol-1-yl)-2,2&#x2032;-bithiophene and various
 carboxylate ligands
;
_journal_issue 5
_journal_name_full CrystEngComm
_journal_page_first 900
_journal_paper_doi 10.1039/c3ce41966e
_journal_volume 16
_journal_year 2014
_chemical_formula_moiety 'C88 H56 N16 O16 S8 Zn4'
_chemical_formula_sum 'C88 H56 N16 O16 S8 Zn4'
_chemical_formula_weight 2111.45
_chemical_name_systematic
; 
 ? 
;
_space_group_IT_number 14
_symmetry_cell_setting monoclinic
_symmetry_space_group_name_Hall '-P 2ybc'
_symmetry_space_group_name_H-M 'P 1 21/c 1'
_atom_sites_solution_hydrogens geom
_atom_sites_solution_primary direct
_atom_sites_solution_secondary difmap
_audit_creation_method SHELXL-97
_cell_angle_alpha 90.00
_cell_angle_beta 110.5320(10)
_cell_angle_gamma 90.00
_cell_formula_units_Z 4
_cell_length_a 17.8224(12)
_cell_length_b 27.2700(19)
_cell_length_c 18.3256(12)
_cell_measurement_reflns_used 7241
_cell_measurement_temperature 296(2)
_cell_measurement_theta_max 27.04
_cell_measurement_theta_min 2.26
_cell_volume 8340.8(10)
_computing_cell_refinement 'Bruker SMART'
_computing_data_collection 'Bruker SMART'
_computing_data_reduction 'Bruker SAINT'
_computing_molecular_graphics 'Bruker SHELXTL'
_computing_publication_material 'Bruker SHELXTL'
_computing_structure_refinement 'SHELXL-97 (Sheldrick, 1997)'
_computing_structure_solution 'SHELXS-97 (Sheldrick, 1990)'
_diffrn_ambient_temperature 296(2)
_diffrn_measured_fraction_theta_full 1.000
_diffrn_measured_fraction_theta_max 1.000
_diffrn_measurement_device_type 'CCD area detector'
_diffrn_measurement_method 'phi and omega scans'
_diffrn_radiation_monochromator graphite
_diffrn_radiation_source 'fine-focus sealed tube'
_diffrn_radiation_type MoK\a
_diffrn_radiation_wavelength 0.71073
_diffrn_reflns_av_R_equivalents 0.0236
_diffrn_reflns_av_sigmaI/netI 0.0945
_diffrn_reflns_limit_h_max 22
_diffrn_reflns_limit_h_min -22
_diffrn_reflns_limit_k_max 34
_diffrn_reflns_limit_k_min -33
_diffrn_reflns_limit_l_max 23
_diffrn_reflns_limit_l_min -22
_diffrn_reflns_number 55045
_diffrn_reflns_theta_full 27.10
_diffrn_reflns_theta_max 27.10
_diffrn_reflns_theta_min 1.22
_exptl_absorpt_coefficient_mu 1.418
_exptl_absorpt_correction_T_max 0.7455
_exptl_absorpt_correction_T_min 0.6922
_exptl_absorpt_correction_type multi-scan
_exptl_absorpt_process_details sadabs
_exptl_crystal_colour yellow
_exptl_crystal_density_diffrn 1.681
_exptl_crystal_density_method 'not measured'
_exptl_crystal_description block
_exptl_crystal_F_000 4288
_exptl_crystal_size_max 0.28
_exptl_crystal_size_mid 0.24
_exptl_crystal_size_min 0.22
_refine_diff_density_max 1.256
_refine_diff_density_min -0.630
_refine_diff_density_rms 0.103
_refine_ls_extinction_method none
_refine_ls_goodness_of_fit_ref 1.000
_refine_ls_hydrogen_treatment constr
_refine_ls_matrix_type full
_refine_ls_number_parameters 1189
_refine_ls_number_reflns 18395
_refine_ls_number_restraints 0
_refine_ls_restrained_S_all 1.000
_refine_ls_R_factor_all 0.0646
_refine_ls_R_factor_gt 0.0468
_refine_ls_shift/su_max 0.000
_refine_ls_shift/su_mean 0.000
_refine_ls_structure_factor_coef Fsqd
_refine_ls_weighting_details 'calc w=1/[\s^2^(Fo^2^)+(0.0350P)^2^+0.0500P] where P=(Fo^2^+2Fc^2^)/3'
_refine_ls_weighting_scheme calc
_refine_ls_wR_factor_gt 0.1054
_refine_ls_wR_factor_ref 0.1068
_reflns_number_gt 9343
_reflns_number_total 18395
_reflns_threshold_expression >2sigma(I)
_cod_data_source_file c3ce41966e.txt
_cod_data_source_block 6
_cod_depositor_comments
;
The following automatic conversions were performed:

'_symmetry_cell_setting' value 'Monoclinic' changed to 'monoclinic'
according to
/usr/data/users/saulius/automatic-downloads/current/RSC/lib/dictionaries/cif_core.dic
dictionary named 'cif_core.dic' version 2.4.2 from 2011-04-26.

Automatic conversion script
Id: cif_fix_values 2281 2013-09-26 08:29:07Z andrius 
;
_cod_original_sg_symbol_H-M 'P 21/c'
_cod_database_code 7213884

loop_
_symmetry_equiv_pos_as_xyz
'x, y, z'
'-x, y+1/2, -z+1/2'
'-x, -y, -z'
'x, -y-1/2, z-1/2'

loop_
_atom_site_label
_atom_site_type_symbol
_atom_site_fract_x
_atom_site_fract_y
_atom_site_fract_z
_atom_site_U_iso_or_equiv
_atom_site_adp_type
_atom_site_occupancy
_atom_site_symmetry_multiplicity
_atom_site_calc_flag
_atom_site_refinement_flags
C1 C 0.6885(2) 0.41243(15) 0.0740(2) 0.0468(12) Uani 1 1 d .
H1 H 0.7062 0.3816 0.0653 0.056 Uiso 1 1 calc R
C2 C 0.6499(2) 0.44528(16) 0.0170(2) 0.0457(11) Uani 1 1 d .
H2 H 0.6366 0.4415 -0.0365 0.055 Uiso 1 1 calc R
C3 C 0.6659(2) 0.47541(16) 0.1316(2) 0.0423(11) Uani 1 1 d .
H3 H 0.6656 0.4970 0.1709 0.051 Uiso 1 1 calc R
C4 C 0.5913(3) 0.52838(16) 0.0205(2) 0.0461(11) Uani 1 1 d .
C5 C 0.5775(2) 0.54326(15) -0.0528(2) 0.0445(11) Uani 1 1 d .
H5 H 0.5955 0.5276 -0.0887 0.053 Uiso 1 1 calc R
C6 C 0.5301(3) 0.58753(15) -0.0669(2) 0.0501(12) Uani 1 1 d .
H6 H 0.5136 0.6041 -0.1143 0.060 Uiso 1 1 calc R
C7 C 0.5118(2) 0.60280(15) -0.0049(2) 0.0428(11) Uani 1 1 d .
C8 C 0.4663(3) 0.64544(16) 0.0026(2) 0.0451(12) Uani 1 1 d .
C9 C 0.4507(2) 0.66358(16) 0.0653(2) 0.0504(12) Uani 1 1 d .
H9 H 0.4680 0.6481 0.1137 0.061 Uiso 1 1 calc R
C10 C 0.4057(2) 0.70813(15) 0.0508(2) 0.0465(12) Uani 1 1 d .
H10 H 0.3937 0.7260 0.0885 0.056 Uiso 1 1 calc R
C11 C 0.3834(3) 0.72045(16) -0.0234(2) 0.0448(12) Uani 1 1 d .
C12 C 0.3158(3) 0.77465(15) -0.1325(2) 0.0470(12) Uani 1 1 d .
H12 H 0.3261 0.7557 -0.1701 0.056 Uiso 1 1 calc R
C13 C 0.3085(3) 0.79700(15) -0.0233(3) 0.0493(12) Uani 1 1 d .
H13 H 0.3140 0.7977 0.0291 0.059 Uiso 1 1 calc R
C14 C 0.2699(2) 0.83065(15) -0.0785(2) 0.0452(11) Uani 1 1 d .
H14 H 0.2429 0.8581 -0.0704 0.054 Uiso 1 1 calc R
C15 C -0.1803(2) 0.75932(15) -0.1421(2) 0.0421(11) Uani 1 1 d .
H15 H -0.1681 0.7404 -0.1787 0.051 Uiso 1 1 calc R
C16 C -0.2250(2) 0.81587(17) -0.0907(2) 0.0501(12) Uani 1 1 d .
H16 H -0.2494 0.8450 -0.0846 0.060 Uiso 1 1 calc R
C17 C -0.1928(3) 0.78394(16) -0.0320(3) 0.0470(12) Uani 1 1 d .
H17 H -0.1918 0.7858 0.0190 0.056 Uiso 1 1 calc R
C18 C -0.1185(2) 0.70613(16) -0.0299(2) 0.0433(11) Uani 1 1 d .
C19 C -0.1136(3) 0.68679(14) 0.0393(2) 0.0457(11) Uani 1 1 d .
H19 H -0.1427 0.6985 0.0690 0.055 Uiso 1 1 calc R
C20 C -0.0605(2) 0.64745(16) 0.0617(2) 0.0481(12) Uani 1 1 d .
H20 H -0.0471 0.6320 0.1099 0.058 Uiso 1 1 calc R
C21 C -0.0300(2) 0.63379(15) 0.0060(2) 0.0415(11) Uani 1 1 d .
C22 C 0.0210(3) 0.59311(15) 0.0043(2) 0.0441(11) Uani 1 1 d .
C23 C 0.0560(2) 0.58161(16) -0.0471(2) 0.0499(12) Uani 1 1 d .
H23 H 0.0472 0.5995 -0.0925 0.060 Uiso 1 1 calc R
C24 C 0.1074(3) 0.54034(16) -0.0277(2) 0.0524(13) Uani 1 1 d .
H24 H 0.1377 0.5296 -0.0569 0.063 Uiso 1 1 calc R
C25 C 0.1070(2) 0.51866(16) 0.0373(2) 0.0446(11) Uani 1 1 d .
C26 C 0.1608(2) 0.46218(15) 0.1446(2) 0.0453(12) Uani 1 1 d .
H26 H 0.1445 0.4790 0.1806 0.054 Uiso 1 1 calc R
C27 C 0.1807(3) 0.44358(15) 0.0388(2) 0.0486(12) Uani 1 1 d .
H27 H 0.1814 0.4448 -0.0117 0.058 Uiso 1 1 calc R
C28 C 0.2116(2) 0.40777(17) 0.0924(2) 0.0512(12) Uani 1 1 d .
H28 H 0.2371 0.3796 0.0846 0.061 Uiso 1 1 calc R
C29 C 0.1572(2) 0.77483(14) -0.3597(2) 0.0408(11) Uani 1 1 d .
H29 H 0.1387 0.7591 -0.3243 0.049 Uiso 1 1 calc R
C30 C 0.2204(2) 0.82427(15) -0.4076(2) 0.0454(11) Uani 1 1 d .
H30 H 0.2529 0.8497 -0.4127 0.055 Uiso 1 1 calc R
C31 C 0.1866(2) 0.78864(15) -0.4630(2) 0.0459(12) Uani 1 1 d .
H31 H 0.1911 0.7858 -0.5118 0.055 Uiso 1 1 calc R
C32 C 0.1010(2) 0.71778(15) -0.4664(2) 0.0405(11) Uani 1 1 d .
C33 C 0.0791(3) 0.70394(16) -0.5429(2) 0.0485(12) Uani 1 1 d .
H33 H 0.0949 0.7196 -0.5802 0.058 Uiso 1 1 calc R
C34 C 0.0284(3) 0.66193(16) -0.5566(3) 0.0514(12) Uani 1 1 d .
H34 H 0.0024 0.6500 -0.6067 0.062 Uiso 1 1 calc R
C35 C 0.0197(2) 0.64033(15) -0.4940(2) 0.0440(12) Uani 1 1 d .
C36 C -0.3312(2) 0.76289(15) -0.3673(2) 0.0397(11) Uani 1 1 d .
H36 H -0.3380 0.7446 -0.3272 0.048 Uiso 1 1 calc R
C37 C -0.3028(3) 0.81835(17) -0.4284(3) 0.0518(12) Uani 1 1 d .
H37 H -0.2825 0.8480 -0.4385 0.062 Uiso 1 1 calc R
C38 C -0.3404(3) 0.78732(16) -0.4819(3) 0.0502(12) Uani 1 1 d .
H38 H -0.3526 0.7906 -0.5353 0.060 Uiso 1 1 calc R
C39 C 0.3167(2) 0.45862(16) 0.3700(2) 0.0423(11) Uani 1 1 d .
H39 H 0.3329 0.4741 0.3327 0.051 Uiso 1 1 calc R
C40 C 0.2655(3) 0.40759(17) 0.4243(2) 0.0488(12) Uani 1 1 d .
H40 H 0.2367 0.3809 0.4321 0.059 Uiso 1 1 calc R
C41 C 0.3047(3) 0.44009(16) 0.4787(3) 0.0501(12) Uani 1 1 d .
H41 H 0.3103 0.4395 0.5311 0.060 Uiso 1 1 calc R
C42 C 0.3830(3) 0.51670(17) 0.4774(2) 0.0456(12) Uani 1 1 d .
C43 C 0.4076(3) 0.52767(15) 0.5526(2) 0.0470(12) Uani 1 1 d .
H43 H 0.3934 0.5113 0.5903 0.056 Uiso 1 1 calc R
C44 C 0.4587(3) 0.56815(16) 0.5655(2) 0.0490(12) Uani 1 1 d .
H44 H 0.4852 0.5804 0.6153 0.059 Uiso 1 1 calc R
C45 C 0.4674(2) 0.58802(16) 0.5036(2) 0.0452(12) Uani 1 1 d .
C46 C 0.5138(3) 0.63237(16) 0.4955(2) 0.0456(12) Uani 1 1 d .
C47 C 0.5265(3) 0.64951(15) 0.4329(2) 0.0470(12) Uani 1 1 d .
H47 H 0.5022 0.6366 0.3831 0.056 Uiso 1 1 calc R
C48 C 0.5792(3) 0.68826(17) 0.4491(2) 0.0556(13) Uani 1 1 d .
H48 H 0.6002 0.7016 0.4136 0.067 Uiso 1 1 calc R
C49 C 0.5967(3) 0.70436(15) 0.5221(2) 0.0435(11) Uani 1 1 d .
C50 C 0.8233(2) 0.47249(15) 0.3614(2) 0.0424(11) Uani 1 1 d .
H50 H 0.8393 0.4899 0.3257 0.051 Uiso 1 1 calc R
C51 C 0.7686(2) 0.41873(15) 0.4106(2) 0.0451(11) Uani 1 1 d .
H51 H 0.7402 0.3912 0.4160 0.054 Uiso 1 1 calc R
C52 C 0.8052(3) 0.45159(15) 0.4683(2) 0.0479(12) Uani 1 1 d .
H52 H 0.8054 0.4511 0.5191 0.057 Uiso 1 1 calc R
C53 C 0.8907(2) 0.52592(15) 0.4755(2) 0.0395(10) Uani 1 1 d .
C54 C 0.9141(2) 0.53487(15) 0.5509(2) 0.0476(12) Uani 1 1 d .
H54 H 0.9011 0.5160 0.5870 0.057 Uiso 1 1 calc R
C55 C 0.9636(3) 0.57903(15) 0.5690(2) 0.0494(12) Uani 1 1 d .
H55 H 0.9853 0.5918 0.6192 0.059 Uiso 1 1 calc R
C56 C 0.9753(2) 0.59968(15) 0.5076(2) 0.0395(11) Uani 1 1 d .
C57 C 0.6567(3) 0.30239(19) 0.2830(3) 0.0536(13) Uani 1 1 d .
C58 C 0.5734(3) 0.28811(19) 0.2703(2) 0.0499(12) Uani 1 1 d .
C59 C 0.5497(3) 0.23890(16) 0.2546(2) 0.0458(12) Uani 1 1 d .
H59 H 0.5877 0.2148 0.2576 0.055 Uiso 1 1 calc R
C60 C 0.4710(3) 0.22654(17) 0.2349(2) 0.0495(12) Uani 1 1 d .
H60 H 0.4561 0.1939 0.2248 0.059 Uiso 1 1 calc R
C61 C 0.4156(3) 0.25930(15) 0.2299(2) 0.0412(11) Uani 1 1 d .
H61 H 0.3626 0.2492 0.2165 0.049 Uiso 1 1 calc R
C62 C 0.4341(3) 0.30967(16) 0.2444(2) 0.0430(11) Uani 1 1 d .
C63 C 0.5132(2) 0.32340(15) 0.2641(2) 0.0384(10) Uani 1 1 d .
H63 H 0.5272 0.3563 0.2734 0.046 Uiso 1 1 calc R
C64 C 0.3724(3) 0.34526(18) 0.2432(2) 0.0432(11) Uani 1 1 d .
C65 C 0.1246(3) 0.90995(18) -0.2048(3) 0.0545(13) Uani 1 1 d .
C66 C 0.0498(3) 0.94086(18) -0.2262(2) 0.0514(13) Uani 1 1 d .
C67 C 0.0544(3) 0.99197(17) -0.2292(2) 0.0489(12) Uani 1 1 d .
H67 H 0.1043 1.0071 -0.2126 0.059 Uiso 1 1 calc R
C68 C -0.0129(3) 1.01995(16) -0.2561(2) 0.0492(12) Uani 1 1 d .
H68 H -0.0088 1.0539 -0.2564 0.059 Uiso 1 1 calc R
C69 C -0.0882(3) 0.99748(14) -0.2833(2) 0.0405(11) Uani 1 1 d .
H69 H -0.1346 1.0163 -0.3018 0.049 Uiso 1 1 calc R
C70 C -0.0930(3) 0.94698(15) -0.2825(2) 0.0419(11) Uani 1 1 d .
C71 C -0.0243(3) 0.91880(17) -0.2547(2) 0.0494(12) Uani 1 1 d .
H71 H -0.0282 0.8848 -0.2553 0.059 Uiso 1 1 calc R
C72 C -0.1741(3) 0.92328(17) -0.3071(3) 0.0540(13) Uani 1 1 d .
C73 C 0.8438(3) 0.32936(16) 0.2063(2) 0.0423(11) Uani 1 1 d .
C74 C 0.9139(3) 0.29836(15) 0.2241(2) 0.0405(11) Uani 1 1 d .
C75 C 0.9897(2) 0.31622(15) 0.2521(2) 0.0394(10) Uani 1 1 d .
H75 H 0.9985 0.3499 0.2559 0.047 Uiso 1 1 calc R
C76 C 1.0538(3) 0.28410(18) 0.2750(2) 0.0501(12) Uani 1 1 d .
C77 C 1.0402(3) 0.23354(16) 0.2702(2) 0.0491(13) Uani 1 1 d .
H77 H 1.0833 0.2119 0.2859 0.059 Uiso 1 1 calc R
C78 C 0.9627(3) 0.21572(18) 0.2422(2) 0.0555(13) Uani 1 1 d .
H78 H 0.9538 0.1821 0.2395 0.067 Uiso 1 1 calc R
C79 C 0.8996(3) 0.24710(16) 0.2187(2) 0.0471(12) Uani 1 1 d .
H79 H 0.8474 0.2351 0.1992 0.056 Uiso 1 1 calc R
C80 C 1.1371(3) 0.30385(17) 0.3009(3) 0.0481(12) Uani 1 1 d .
C81 C 0.3425(3) 0.91545(18) -0.2677(2) 0.0500(12) Uani 1 1 d .
C82 C 0.4213(3) 0.93918(15) -0.2609(2) 0.0424(11) Uani 1 1 d .
C83 C 0.4353(3) 0.99028(15) -0.2615(2) 0.0422(11) Uani 1 1 d .
H83 H 0.3924 1.0119 -0.2721 0.051 Uiso 1 1 calc R
C84 C 0.5094(3) 1.00812(16) -0.2472(2) 0.0449(11) Uani 1 1 d .
H84 H 0.5172 1.0419 -0.2459 0.054 Uiso 1 1 calc R
C85 C 0.5764(3) 0.97627(19) -0.2339(2) 0.0511(13) Uani 1 1 d .
H85 H 0.6276 0.9888 -0.2236 0.061 Uiso 1 1 calc R
C86 C 0.5631(3) 0.92609(19) -0.2368(2) 0.0525(13) Uani 1 1 d .
C87 C 0.4873(3) 0.91031(16) -0.2510(2) 0.0442(11) Uani 1 1 d .
H87 H 0.4791 0.8766 -0.2543 0.053 Uiso 1 1 calc R
C88 C 0.6291(3) 0.89072(17) -0.2329(3) 0.0494(12) Uani 1 1 d .
N1 N 0.69746(19) 0.43091(12) 0.14454(19) 0.0421(9) Uani 1 1 d .
N2 N 0.6345(2) 0.48565(13) 0.0561(2) 0.0420(9) Uani 1 1 d .
N3 N 0.3375(2) 0.76217(12) -0.0596(2) 0.0406(9) Uani 1 1 d .
N4 N 0.2771(2) 0.81762(12) -0.14782(19) 0.0439(9) Uani 1 1 d .
N5 N -0.21893(19) 0.80198(12) -0.15907(19) 0.0421(9) Uani 1 1 d .
N6 N -0.1606(2) 0.74636(13) -0.0671(2) 0.0423(9) Uani 1 1 d .
N7 N 0.1996(2) 0.41954(13) 0.15850(18) 0.0442(9) Uani 1 1 d .
N8 N 0.1487(2) 0.47726(13) 0.07403(19) 0.0448(9) Uani 1 1 d .
N9 N 0.1990(2) 0.81655(12) -0.34504(18) 0.0425(9) Uani 1 1 d .
N10 N 0.1454(2) 0.75853(12) -0.43145(19) 0.0388(9) Uani 1 1 d .
N11 N 0.78009(19) 0.43272(12) 0.34332(19) 0.0424(9) Uani 1 1 d .
N12 N 0.8425(2) 0.48614(12) 0.43595(19) 0.0413(9) Uani 1 1 d .
N13 N -0.2961(2) 0.80319(13) -0.35544(19) 0.0411(9) Uani 1 1 d .
N14 N -0.3590(2) 0.74731(14) -0.4425(2) 0.0434(9) Uani 1 1 d .
N15 N 0.2742(2) 0.41936(13) 0.35633(19) 0.0435(9) Uani 1 1 d .
N16 N 0.3352(2) 0.47492(14) 0.4419(2) 0.0457(10) Uani 1 1 d .
O1 O 0.85388(14) 0.36984(9) 0.24386(14) 0.0317(6) Uani 1 1 d .
O2 O 0.77810(17) 0.32125(10) 0.15312(15) 0.0469(7) Uani 1 1 d .
O3 O 1.19057(17) 0.28156(11) 0.35582(16) 0.0578(8) Uani 1 1 d .
O4 O 1.14502(16) 0.34146(11) 0.26939(16) 0.0507(8) Uani 1 1 d .
O5 O 0.70981(18) 0.27128(11) 0.28314(16) 0.0569(9) Uani 1 1 d .
O6 O 0.67277(17) 0.34647(12) 0.29316(16) 0.0536(8) Uani 1 1 d .
O7 O 0.39471(16) 0.38522(10) 0.27616(17) 0.0502(8) Uani 1 1 d .
O8 O 0.30238(16) 0.33104(10) 0.21254(16) 0.0459(7) Uani 1 1 d .
O9 O 0.18179(18) 0.92177(11) -0.15221(17) 0.0556(8) Uani 1 1 d .
O10 O 0.11543(15) 0.86929(10) -0.24392(14) 0.0411(7) Uani 1 1 d .
O11 O -0.23598(19) 0.95135(11) -0.33019(16) 0.0619(9) Uani 1 1 d .
O12 O -0.17146(15) 0.87876(10) -0.29904(15) 0.0397(7) Uani 1 1 d .
O13 O 0.34522(15) 0.87032(10) -0.25765(14) 0.0385(7) Uani 1 1 d .
O14 O 0.28613(18) 0.94049(11) -0.27798(16) 0.0521(8) Uani 1 1 d .
O15 O 0.69363(17) 0.89933(10) -0.19202(16) 0.0442(8) Uani 1 1 d .
O16 O 0.61047(15) 0.85198(10) -0.27300(15) 0.0403(7) Uani 1 1 d .
S1 S -0.06417(7) 0.67197(4) -0.07255(6) 0.0474(3) Uani 1 1 d .
S2 S 0.04678(7) 0.54981(4) 0.07707(6) 0.0481(3) Uani 1 1 d .
S3 S 0.54864(7) 0.56318(4) 0.07169(6) 0.0443(3) Uani 1 1 d .
S4 S 0.41989(7) 0.68232(4) -0.07702(6) 0.0446(3) Uani 1 1 d .
S5 S 0.92402(7) 0.56588(4) 0.42433(6) 0.0433(3) Uani 1 1 d .
S6 S 0.06118(7) 0.67873(4) -0.41854(6) 0.0456(3) Uani 1 1 d .
S7 S 0.55607(7) 0.66844(4) 0.57396(6) 0.0477(3) Uani 1 1 d .
S8 S 0.41625(7) 0.55417(4) 0.42309(6) 0.0479(3) Uani 1 1 d .
Zn1 Zn 0.74179(3) 0.391500(17) 0.24472(2) 0.03297(13) Uani 1 1 d .
Zn2 Zn 0.23694(3) 0.857400(17) -0.24572(3) 0.03416(13) Uani 1 1 d .
Zn3 Zn -0.25425(3) 0.843212(18) -0.25707(2) 0.03595(13) Uani 1 1 d .
Zn4 Zn 0.23477(3) 0.378303(18) 0.25753(3) 0.03594(13) Uani 1 1 d .

loop_
_atom_site_aniso_label
_atom_site_aniso_U_11
_atom_site_aniso_U_22
_atom_site_aniso_U_33
_atom_site_aniso_U_23
_atom_site_aniso_U_13
_atom_site_aniso_U_12
C1 0.060(3) 0.036(3) 0.046(3) -0.014(2) 0.021(2) 0.011(2)
C2 0.050(3) 0.049(3) 0.033(3) -0.006(2) 0.008(2) 0.006(2)
C3 0.047(3) 0.041(3) 0.037(3) 0.011(2) 0.012(2) 0.006(2)
C4 0.044(3) 0.051(3) 0.040(3) 0.003(2) 0.010(2) 0.009(2)
C5 0.037(3) 0.046(3) 0.046(3) 0.001(2) 0.008(2) 0.014(2)
C6 0.064(3) 0.044(3) 0.039(3) 0.009(2) 0.014(2) 0.008(2)
C7 0.053(3) 0.031(3) 0.044(3) 0.001(2) 0.015(2) 0.018(2)
C8 0.043(3) 0.046(3) 0.041(3) 0.013(2) 0.008(2) 0.017(2)
C9 0.046(3) 0.053(3) 0.046(3) 0.012(2) 0.009(2) 0.023(2)
C10 0.055(3) 0.044(3) 0.034(3) 0.009(2) 0.007(2) 0.007(2)
C11 0.045(3) 0.045(3) 0.039(3) 0.012(2) 0.009(2) 0.015(2)
C12 0.055(3) 0.044(3) 0.043(3) 0.014(2) 0.019(2) 0.014(2)
C13 0.053(3) 0.050(3) 0.047(3) 0.016(2) 0.019(2) 0.020(2)
C14 0.053(3) 0.030(3) 0.045(3) 0.009(2) 0.008(2) 0.008(2)
C15 0.034(3) 0.050(3) 0.038(3) 0.007(2) 0.007(2) 0.011(2)
C16 0.043(3) 0.058(3) 0.044(3) 0.012(2) 0.009(2) 0.019(2)
C17 0.049(3) 0.048(3) 0.047(3) 0.011(2) 0.021(2) 0.010(2)
C18 0.038(3) 0.049(3) 0.040(3) -0.004(2) 0.010(2) 0.011(2)
C19 0.055(3) 0.035(3) 0.051(3) 0.005(2) 0.023(2) 0.007(2)
C20 0.045(3) 0.050(3) 0.050(3) 0.012(2) 0.018(2) 0.011(2)
C21 0.039(3) 0.047(3) 0.033(3) 0.006(2) 0.006(2) 0.014(2)
C22 0.051(3) 0.046(3) 0.028(2) -0.003(2) 0.004(2) 0.002(2)
C23 0.039(3) 0.058(3) 0.046(3) 0.012(2) 0.008(2) 0.013(2)
C24 0.055(3) 0.054(3) 0.047(3) 0.012(2) 0.016(2) 0.023(2)
C25 0.041(3) 0.053(3) 0.037(3) 0.007(2) 0.010(2) -0.007(2)
C26 0.043(3) 0.049(3) 0.038(3) 0.015(2) 0.006(2) 0.019(2)
C27 0.053(3) 0.048(3) 0.044(3) 0.011(2) 0.016(2) 0.021(2)
C28 0.046(3) 0.059(3) 0.039(3) 0.015(2) 0.002(2) 0.022(2)
C29 0.038(3) 0.032(3) 0.048(3) 0.012(2) 0.009(2) -0.013(2)
C30 0.049(3) 0.033(3) 0.052(3) -0.012(2) 0.014(2) -0.004(2)
C31 0.052(3) 0.040(3) 0.049(3) -0.016(2) 0.022(2) -0.014(2)
C32 0.046(3) 0.035(3) 0.039(3) -0.009(2) 0.013(2) -0.013(2)
C33 0.058(3) 0.047(3) 0.035(3) -0.012(2) 0.010(2) -0.010(2)
C34 0.058(3) 0.042(3) 0.056(3) -0.015(2) 0.023(3) -0.009(2)
C35 0.046(3) 0.037(3) 0.046(3) -0.014(2) 0.012(2) -0.011(2)
C36 0.032(3) 0.042(3) 0.043(3) 0.004(2) 0.011(2) 0.013(2)
C37 0.057(3) 0.052(3) 0.047(3) 0.010(3) 0.019(3) 0.004(3)
C38 0.055(3) 0.048(3) 0.039(3) 0.008(2) 0.006(2) 0.008(2)
C39 0.036(3) 0.049(3) 0.039(3) 0.016(2) 0.009(2) 0.000(2)
C40 0.049(3) 0.052(3) 0.039(3) 0.007(2) 0.006(2) 0.005(2)
C41 0.049(3) 0.049(3) 0.056(3) 0.012(3) 0.024(3) 0.012(2)
C42 0.040(3) 0.058(3) 0.036(3) 0.010(2) 0.009(2) 0.010(2)
C43 0.055(3) 0.042(3) 0.044(3) 0.008(2) 0.017(2) -0.016(2)
C44 0.053(3) 0.046(3) 0.045(3) -0.012(2) 0.014(2) -0.012(2)
C45 0.034(3) 0.060(3) 0.038(3) 0.014(2) 0.008(2) 0.011(2)
C46 0.048(3) 0.051(3) 0.034(3) 0.007(2) 0.009(2) 0.016(2)
C47 0.056(3) 0.048(3) 0.032(3) -0.007(2) 0.009(2) -0.016(2)
C48 0.056(3) 0.064(4) 0.042(3) 0.007(3) 0.012(2) -0.012(3)
C49 0.055(3) 0.037(3) 0.032(3) 0.005(2) 0.008(2) 0.014(2)
C50 0.045(3) 0.039(3) 0.042(3) -0.005(2) 0.014(2) -0.005(2)
C51 0.054(3) 0.031(3) 0.050(3) -0.018(2) 0.018(2) -0.008(2)
C52 0.052(3) 0.050(3) 0.042(3) -0.015(2) 0.017(2) -0.019(2)
C53 0.042(3) 0.037(3) 0.035(3) -0.002(2) 0.007(2) 0.005(2)
C54 0.055(3) 0.039(3) 0.038(3) -0.009(2) 0.003(2) -0.016(2)
C55 0.060(3) 0.041(3) 0.044(3) -0.014(2) 0.013(2) -0.020(2)
C56 0.042(3) 0.033(3) 0.042(3) -0.012(2) 0.013(2) -0.010(2)
C57 0.054(4) 0.061(4) 0.046(3) 0.010(3) 0.017(3) -0.003(3)
C58 0.025(3) 0.074(4) 0.044(3) -0.001(3) 0.003(2) 0.008(3)
C59 0.054(3) 0.046(3) 0.040(3) 0.013(2) 0.021(2) 0.018(2)
C60 0.056(4) 0.046(3) 0.047(3) -0.004(2) 0.019(3) -0.011(3)
C61 0.048(3) 0.030(3) 0.046(3) -0.004(2) 0.017(2) -0.010(2)
C62 0.038(3) 0.048(3) 0.038(3) 0.008(2) 0.006(2) -0.017(2)
C63 0.034(3) 0.041(3) 0.040(3) -0.007(2) 0.012(2) -0.005(2)
C64 0.035(3) 0.056(3) 0.037(3) 0.000(2) 0.011(2) -0.012(2)
C65 0.052(3) 0.061(4) 0.035(3) -0.002(3) -0.003(2) 0.024(3)
C66 0.057(3) 0.055(3) 0.035(3) 0.009(2) 0.006(2) 0.028(3)
C67 0.045(3) 0.058(3) 0.043(3) 0.004(2) 0.015(2) 0.013(2)
C68 0.055(3) 0.037(3) 0.053(3) 0.012(2) 0.015(2) 0.011(2)
C69 0.053(3) 0.024(2) 0.048(3) 0.013(2) 0.022(2) 0.017(2)
C70 0.050(3) 0.031(3) 0.045(3) 0.013(2) 0.017(2) 0.016(2)
C71 0.058(3) 0.046(3) 0.043(3) -0.003(2) 0.017(3) 0.008(2)
C72 0.066(4) 0.038(3) 0.056(3) -0.002(3) 0.018(3) 0.017(3)
C73 0.034(3) 0.046(3) 0.044(3) -0.018(2) 0.010(2) -0.002(2)
C74 0.040(3) 0.038(3) 0.043(3) 0.012(2) 0.013(2) 0.006(2)
C75 0.029(2) 0.043(3) 0.047(3) 0.007(2) 0.013(2) 0.002(2)
C76 0.037(3) 0.063(4) 0.046(3) 0.019(2) 0.009(2) 0.011(2)
C77 0.052(3) 0.044(3) 0.047(3) 0.008(2) 0.011(2) 0.022(2)
C78 0.065(4) 0.055(3) 0.046(3) 0.014(2) 0.020(3) 0.012(3)
C79 0.059(3) 0.040(3) 0.042(3) 0.003(2) 0.017(2) 0.006(2)
C80 0.046(3) 0.054(3) 0.043(3) 0.013(2) 0.013(2) 0.015(2)
C81 0.059(4) 0.044(3) 0.032(3) -0.007(2) -0.003(2) -0.007(3)
C82 0.049(3) 0.038(3) 0.033(2) -0.013(2) 0.005(2) -0.009(2)
C83 0.044(3) 0.041(3) 0.040(3) 0.011(2) 0.012(2) 0.012(2)
C84 0.059(3) 0.040(3) 0.029(2) -0.006(2) 0.007(2) 0.005(2)
C85 0.026(3) 0.074(4) 0.047(3) 0.014(3) 0.006(2) -0.006(3)
C86 0.051(3) 0.064(4) 0.039(3) 0.014(2) 0.010(2) 0.023(3)
C87 0.049(3) 0.045(3) 0.038(3) -0.005(2) 0.015(2) 0.003(2)
C88 0.042(3) 0.052(3) 0.040(3) -0.009(2) -0.004(2) -0.004(3)
N1 0.040(2) 0.040(2) 0.047(2) 0.0060(18) 0.0168(18) 0.0116(18)
N2 0.040(2) 0.040(2) 0.043(2) 0.0095(19) 0.0118(18) 0.0115(18)
N3 0.049(3) 0.034(2) 0.038(2) 0.0068(18) 0.0154(19) 0.0118(17)
N4 0.050(2) 0.037(2) 0.041(2) 0.0103(18) 0.0110(18) 0.0055(18)
N5 0.039(2) 0.040(2) 0.045(2) 0.0058(18) 0.0129(18) 0.0102(17)
N6 0.037(2) 0.047(2) 0.038(2) -0.0010(19) 0.0082(18) 0.0051(19)
N7 0.045(2) 0.053(3) 0.029(2) 0.0098(18) 0.0056(17) 0.0172(19)
N8 0.039(2) 0.055(3) 0.037(2) 0.006(2) 0.0083(18) 0.0134(19)
N9 0.042(2) 0.044(2) 0.037(2) 0.0074(18) 0.0076(17) -0.0087(18)
N10 0.049(2) 0.029(2) 0.041(2) 0.0044(17) 0.0180(19) -0.0097(17)
N11 0.042(2) 0.036(2) 0.048(2) -0.0179(18) 0.0139(18) -0.0163(17)
N12 0.052(2) 0.034(2) 0.034(2) -0.0111(18) 0.0112(18) -0.0052(18)
N13 0.039(2) 0.046(2) 0.038(2) 0.0084(19) 0.0127(18) 0.0142(19)
N14 0.046(2) 0.044(2) 0.040(2) 0.0125(19) 0.0146(19) 0.0134(19)
N15 0.038(2) 0.047(2) 0.040(2) 0.0076(19) 0.0073(17) 0.0109(18)
N16 0.046(2) 0.054(3) 0.032(2) 0.009(2) 0.0086(19) 0.019(2)
O1 0.0315(16) 0.0287(16) 0.0339(15) -0.0124(13) 0.0104(12) 0.0057(12)
O2 0.047(2) 0.0469(19) 0.0436(18) 0.0106(15) 0.0120(15) 0.0001(15)
O3 0.043(2) 0.074(2) 0.051(2) 0.0105(17) 0.0098(16) 0.0110(17)
O4 0.0432(19) 0.055(2) 0.050(2) 0.0182(17) 0.0111(15) -0.0019(16)
O5 0.045(2) 0.071(2) 0.052(2) 0.0137(17) 0.0137(16) 0.0115(17)
O6 0.042(2) 0.070(2) 0.0468(19) 0.0003(18) 0.0141(15) -0.0096(18)
O7 0.049(2) 0.0349(18) 0.070(2) -0.0155(16) 0.0247(16) 0.0072(15)
O8 0.0386(19) 0.0401(18) 0.063(2) 0.0072(16) 0.0229(15) 0.0077(15)
O9 0.058(2) 0.060(2) 0.047(2) -0.0063(17) 0.0162(17) 0.0008(17)
O10 0.0417(19) 0.0447(19) 0.0363(17) 0.0079(14) 0.0130(14) -0.0031(14)
O11 0.063(2) 0.058(2) 0.054(2) 0.0174(17) 0.0083(17) 0.0044(18)
O12 0.0419(18) 0.0310(17) 0.0496(18) 0.0107(14) 0.0202(14) 0.0153(14)
O13 0.0367(18) 0.0443(19) 0.0339(16) 0.0092(14) 0.0117(13) -0.0109(14)
O14 0.046(2) 0.053(2) 0.055(2) -0.0241(16) 0.0152(17) -0.0125(16)
O15 0.042(2) 0.0449(19) 0.0449(18) 0.0073(15) 0.0142(15) 0.0170(15)
O16 0.0409(18) 0.0348(18) 0.0459(18) 0.0119(14) 0.0159(14) 0.0137(14)
S1 0.0464(7) 0.0539(8) 0.0394(7) 0.0106(6) 0.0117(5) 0.0169(6)
S2 0.0480(8) 0.0508(8) 0.0428(7) 0.0101(6) 0.0125(6) 0.0139(6)
S3 0.0488(8) 0.0403(7) 0.0405(7) 0.0090(5) 0.0116(6) 0.0123(5)
S4 0.0513(8) 0.0406(7) 0.0400(7) 0.0086(5) 0.0136(6) 0.0111(6)
S5 0.0537(8) 0.0356(7) 0.0393(7) -0.0096(5) 0.0146(6) 0.0060(5)
S6 0.0540(8) 0.0395(7) 0.0413(7) -0.0127(5) 0.0146(6) -0.0159(6)
S7 0.0458(7) 0.0531(8) 0.0410(7) 0.0071(6) 0.0113(6) 0.0083(6)
S8 0.0504(8) 0.0515(8) 0.0382(7) 0.0083(6) 0.0111(6) -0.0107(6)
Zn1 0.0332(3) 0.0326(3) 0.0326(3) -0.0113(2) 0.0108(2) 0.0111(2)
Zn2 0.0356(3) 0.0326(3) 0.0333(3) 0.0072(2) 0.0110(2) -0.0071(2)
Zn3 0.0319(3) 0.0411(3) 0.0334(3) 0.0069(2) 0.0096(2) 0.0151(2)
Zn4 0.0333(3) 0.0415(3) 0.0315(3) 0.0111(2) 0.0094(2) 0.0131(2)

loop_
_atom_type_symbol
_atom_type_description
_atom_type_scat_dispersion_real
_atom_type_scat_dispersion_imag
_atom_type_scat_source
C C 0.0033 0.0016 'International Tables Vol C Tables 4.2.6.8 and 6.1.1.4'
H H 0.0000 0.0000 'International Tables Vol C Tables 4.2.6.8 and 6.1.1.4'
N N 0.0061 0.0033 'International Tables Vol C Tables 4.2.6.8 and 6.1.1.4'
O O 0.0106 0.0060 'International Tables Vol C Tables 4.2.6.8 and 6.1.1.4'
S S 0.1246 0.1234 'International Tables Vol C Tables 4.2.6.8 and 6.1.1.4'
Zn Zn 0.2839 1.4301 'International Tables Vol C Tables 4.2.6.8 and 6.1.1.4'

loop_
_geom_angle_atom_site_label_1
_geom_angle_atom_site_label_2
_geom_angle_atom_site_label_3
_geom_angle
_geom_angle_site_symmetry_1
_geom_angle_site_symmetry_3
N1 C1 C2 110.3(4) . .
N1 C1 H1 124.8 . .
C2 C1 H1 124.8 . .
C1 C2 N2 105.3(3) . .
C1 C2 H2 127.4 . .
N2 C2 H2 127.4 . .
N1 C3 N2 112.1(4) . .
N1 C3 H3 124.0 . .
N2 C3 H3 124.0 . .
C5 C4 N2 125.9(4) . .
C5 C4 S3 115.2(3) . .
N2 C4 S3 118.8(3) . .
C4 C5 C6 108.8(4) . .
C4 C5 H5 125.6 . .
C6 C5 H5 125.6 . .
C7 C6 C5 113.9(4) . .
C7 C6 H6 123.0 . .
C5 C6 H6 123.0 . .
C6 C7 C8 129.3(4) . .
C6 C7 S3 111.0(3) . .
C8 C7 S3 119.7(3) . .
C9 C8 C7 130.9(4) . .
C9 C8 S4 108.8(3) . .
C7 C8 S4 120.3(3) . .
C8 C9 C10 114.7(4) . .
C8 C9 H9 122.7 . .
C10 C9 H9 122.7 . .
C11 C10 C9 110.8(4) . .
C11 C10 H10 124.6 . .
C9 C10 H10 124.6 . .
C10 C11 N3 126.9(4) . .
C10 C11 S4 113.6(3) . .
N3 C11 S4 119.4(3) . .
N3 C12 N4 113.0(4) . .
N3 C12 H12 123.5 . .
N4 C12 H12 123.5 . .
C14 C13 N3 106.6(4) . .
C14 C13 H13 126.7 . .
N3 C13 H13 126.7 . .
C13 C14 N4 109.1(4) . .
C13 C14 H14 125.4 . .
N4 C14 H14 125.4 . .
N5 C15 N6 113.4(4) . .
N5 C15 H15 123.3 . .
N6 C15 H15 123.3 . .
C17 C16 N5 114.2(4) . .
C17 C16 H16 122.9 . .
N5 C16 H16 122.9 . .
C16 C17 N6 103.3(4) . .
C16 C17 H17 128.3 . .
N6 C17 H17 128.3 . .
C19 C18 N6 128.7(4) . .
C19 C18 S1 110.8(3) . .
N6 C18 S1 120.5(3) . .
C18 C19 C20 113.0(4) . .
C18 C19 H19 123.5 . .
C20 C19 H19 123.5 . .
C21 C20 C19 113.4(4) . .
C21 C20 H20 123.3 . .
C19 C20 H20 123.3 . .
C20 C21 C22 130.2(4) . .
C20 C21 S1 110.3(3) . .
C22 C21 S1 119.4(3) . .
C23 C22 C21 130.6(4) . .
C23 C22 S2 108.8(3) . .
C21 C22 S2 120.6(3) . .
C22 C23 C24 115.6(4) . .
C22 C23 H23 122.2 . .
C24 C23 H23 122.2 . .
C25 C24 C23 111.7(4) . .
C25 C24 H24 124.1 . .
C23 C24 H24 124.1 . .
C24 C25 N8 128.6(4) . .
C24 C25 S2 111.1(3) . .
N8 C25 S2 120.3(3) . .
N8 C26 N7 111.1(4) . .
N8 C26 H26 124.4 . .
N7 C26 H26 124.4 . .
C28 C27 N8 105.9(4) . .
C28 C27 H27 127.0 . .
N8 C27 H27 127.0 . .
N7 C28 C27 109.2(4) . .
N7 C28 H28 125.4 . .
C27 C28 H28 125.4 . .
N10 C29 N9 111.6(3) . .
N10 C29 H29 124.2 . .
N9 C29 H29 124.2 . .
N9 C30 C31 109.6(4) . .
N9 C30 H30 125.2 . .
C31 C30 H30 125.2 . .
N10 C31 C30 105.9(4) . .
N10 C31 H31 127.0 . .
C30 C31 H31 127.0 . .
C33 C32 N10 127.3(4) . .
C33 C32 S6 109.7(3) . .
N10 C32 S6 122.9(3) . .
C32 C33 C34 109.7(4) . .
C32 C33 H33 125.1 . .
C34 C33 H33 125.1 . .
C35 C34 C33 117.1(4) . .
C35 C34 H34 121.4 . .
C33 C34 H34 121.4 . .
C34 C35 C56 127.8(4) . 1_454
C34 C35 S6 106.2(3) . .
C56 C35 S6 125.2(4) 1_454 .
N13 C36 N14 115.7(4) . .
N13 C36 H36 122.1 . .
N14 C36 H36 122.1 . .
C38 C37 N13 113.0(4) . .
C38 C37 H37 123.5 . .
N13 C37 H37 123.5 . .
C37 C38 N14 105.7(4) . .
C37 C38 H38 127.2 . .
N14 C38 H38 127.2 . .
N15 C39 N16 113.5(4) . .
N15 C39 H39 123.2 . .
N16 C39 H39 123.2 . .
C41 C40 N15 109.5(4) . .
C41 C40 H40 125.3 . .
N15 C40 H40 125.3 . .
C40 C41 N16 106.5(4) . .
C40 C41 H41 126.8 . .
N16 C41 H41 126.8 . .
C43 C42 N16 125.3(4) . .
C43 C42 S8 115.0(4) . .
N16 C42 S8 119.6(3) . .
C42 C43 C44 108.2(4) . .
C42 C43 H43 125.9 . .
C44 C43 H43 125.9 . .
C45 C44 C43 116.5(4) . .
C45 C44 H44 121.7 . .
C43 C44 H44 121.7 . .
C44 C45 C46 130.8(4) . .
C44 C45 S8 109.5(3) . .
C46 C45 S8 119.7(3) . .
C47 C46 C45 129.4(4) . .
C47 C46 S7 111.7(4) . .
C45 C46 S7 118.8(3) . .
C46 C47 C48 113.2(4) . .
C46 C47 H47 123.4 . .
C48 C47 H47 123.4 . .
C49 C48 C47 111.7(4) . .
C49 C48 H48 124.1 . .
C47 C48 H48 124.1 . .
C48 C49 N14 128.3(4) . 1_656
C48 C49 S7 112.1(4) . .
N14 C49 S7 119.6(3) 1_656 .
N11 C50 N12 114.1(4) . .
N11 C50 H50 122.9 . .
N12 C50 H50 122.9 . .
C52 C51 N11 109.4(4) . .
C52 C51 H51 125.3 . .
N11 C51 H51 125.3 . .
C51 C52 N12 106.4(4) . .
C51 C52 H52 126.8 . .
N12 C52 H52 126.8 . .
C54 C53 N12 126.2(4) . .
C54 C53 S5 115.0(3) . .
N12 C53 S5 118.8(3) . .
C53 C54 C55 109.6(4) . .
C53 C54 H54 125.2 . .
C55 C54 H54 125.2 . .
C56 C55 C54 114.5(4) . .
C56 C55 H55 122.7 . .
C54 C55 H55 122.7 . .
C55 C56 C35 128.4(4) . 1_656
C55 C56 S5 109.0(3) . .
C35 C56 S5 122.6(3) 1_656 .
O6 C57 O5 121.1(5) . .
O6 C57 C58 116.7(5) . .
O5 C57 C58 122.2(5) . .
C59 C58 C63 117.9(4) . .
C59 C58 C57 119.9(4) . .
C63 C58 C57 121.8(5) . .
C60 C59 C58 119.8(4) . .
C60 C59 H59 120.1 . .
C58 C59 H59 120.1 . .
C61 C60 C59 122.0(4) . .
C61 C60 H60 119.0 . .
C59 C60 H60 119.0 . .
C60 C61 C62 121.9(4) . .
C60 C61 H61 119.1 . .
C62 C61 H61 119.1 . .
C63 C62 C61 117.5(4) . .
C63 C62 C64 121.2(4) . .
C61 C62 C64 121.1(4) . .
C62 C63 C58 120.9(4) . .
C62 C63 H63 119.6 . .
C58 C63 H63 119.6 . .
O8 C64 O7 126.6(4) . .
O8 C64 C62 115.6(4) . .
O7 C64 C62 117.7(4) . .
O9 C65 O10 126.2(4) . .
O9 C65 C66 119.6(5) . .
O10 C65 C66 113.9(4) . .
C71 C66 C67 118.8(4) . .
C71 C66 C65 119.8(5) . .
C67 C66 C65 120.6(5) . .
C68 C67 C66 121.2(5) . .
C68 C67 H67 119.4 . .
C66 C67 H67 119.4 . .
C67 C68 C69 119.8(4) . .
C67 C68 H68 120.1 . .
C69 C68 H68 120.1 . .
C70 C69 C68 119.2(4) . .
C70 C69 H69 120.4 . .
C68 C69 H69 120.4 . .
C69 C70 C71 120.6(4) . .
C69 C70 C72 118.8(4) . .
C71 C70 C72 120.4(4) . .
C66 C71 C70 120.3(5) . .
C66 C71 H71 119.9 . .
C70 C71 H71 119.9 . .
O12 C72 O11 128.6(5) . .
O12 C72 C70 113.5(4) . .
O11 C72 C70 117.8(4) . .
O2 C73 O1 119.2(4) . .
O2 C73 C74 124.7(4) . .
O1 C73 C74 115.8(4) . .
C75 C74 C79 120.8(4) . .
C75 C74 C73 122.8(4) . .
C79 C74 C73 116.1(4) . .
C74 C75 C76 119.7(4) . .
C74 C75 H75 120.2 . .
C76 C75 H75 120.2 . .
C75 C76 C77 119.9(4) . .
C75 C76 C80 119.5(4) . .
C77 C76 C80 120.5(4) . .
C78 C77 C76 119.9(4) . .
C78 C77 H77 120.0 . .
C76 C77 H77 120.0 . .
C79 C78 C77 120.4(5) . .
C79 C78 H78 119.8 . .
C77 C78 H78 119.8 . .
C78 C79 C74 119.3(4) . .
C78 C79 H79 120.3 . .
C74 C79 H79 120.3 . .
O4 C80 O3 127.1(5) . .
O4 C80 C76 115.1(4) . .
O3 C80 C76 117.7(4) . .
O14 C81 O13 125.9(5) . .
O14 C81 C82 118.8(4) . .
O13 C81 C82 115.1(4) . .
O14 C81 Zn2 75.8(3) . .
O13 C81 Zn2 50.7(2) . .
C82 C81 Zn2 162.0(3) . .
C87 C82 C83 114.8(4) . .
C87 C82 C81 119.6(4) . .
C83 C82 C81 125.6(4) . .
C84 C83 C82 121.3(4) . .
C84 C83 H83 119.4 . .
C82 C83 H83 119.4 . .
C83 C84 C85 121.3(4) . .
C83 C84 H84 119.4 . .
C85 C84 H84 119.4 . .
C86 C85 C84 118.2(4) . .
C86 C85 H85 120.9 . .
C84 C85 H85 120.9 . .
C87 C86 C85 117.8(4) . .
C87 C86 C88 121.1(5) . .
C85 C86 C88 120.7(5) . .
C86 C87 C82 126.5(4) . .
C86 C87 H87 116.8 . .
C82 C87 H87 116.8 . .
O15 C88 O16 123.1(5) . .
O15 C88 C86 119.0(4) . .
O16 C88 C86 117.9(4) . .
C3 N1 C1 105.8(3) . .
C3 N1 Zn1 130.7(3) . .
C1 N1 Zn1 123.2(3) . .
C3 N2 C2 106.5(4) . .
C3 N2 C4 127.7(4) . .
C2 N2 C4 125.8(4) . .
C12 N3 C13 107.0(4) . .
C12 N3 C11 127.2(4) . .
C13 N3 C11 125.8(4) . .
C12 N4 C14 104.0(3) . .
C12 N4 Zn2 131.2(3) . .
C14 N4 Zn2 124.8(3) . .
C15 N5 C16 103.4(3) . .
C15 N5 Zn3 131.8(3) . .
C16 N5 Zn3 124.5(3) . .
C15 N6 C18 128.5(4) . .
C15 N6 C17 105.6(4) . .
C18 N6 C17 125.9(4) . .
C26 N7 C28 105.9(3) . .
C26 N7 Zn4 129.0(3) . .
C28 N7 Zn4 125.1(3) . .
C26 N8 C27 107.9(4) . .
C26 N8 C25 127.8(4) . .
C27 N8 C25 124.3(4) . .
C29 N9 C30 105.5(3) . .
C29 N9 Zn2 129.3(3) . .
C30 N9 Zn2 124.8(3) . .
C29 N10 C31 107.2(3) . .
C29 N10 C32 126.2(3) . .
C31 N10 C32 126.6(4) . .
C50 N11 C51 105.3(3) . .
C50 N11 Zn1 132.1(3) . .
C51 N11 Zn1 122.4(3) . .
C50 N12 C52 104.8(3) . .
C50 N12 C53 128.9(4) . .
C52 N12 C53 126.3(3) . .
C36 N13 C37 103.4(4) . .
C36 N13 Zn3 129.8(3) . .
C37 N13 Zn3 126.2(3) . .
C36 N14 C38 102.1(4) . .
C36 N14 C49 131.4(4) . 1_454
C38 N14 C49 126.2(4) . 1_454
C39 N15 C40 105.7(4) . .
C39 N15 Zn4 128.9(3) . .
C40 N15 Zn4 125.2(3) . .
C39 N16 C41 104.7(4) . .
C39 N16 C42 128.4(4) . .
C41 N16 C42 126.7(4) . .
C73 O1 Zn1 107.1(2) . .
C80 O4 Zn4 136.2(3) . 1_655
C57 O6 Zn1 129.3(3) . .
C64 O8 Zn4 104.7(3) . .
C65 O10 Zn2 101.6(3) . .
C72 O12 Zn3 119.7(3) . .
C81 O13 Zn2 101.3(3) . .
C88 O15 Zn3 91.1(3) . 1_655
C88 O16 Zn3 87.9(3) . 1_655
C21 S1 C18 92.2(2) . .
C25 S2 C22 92.7(2) . .
C4 S3 C7 91.0(2) . .
C11 S4 C8 92.0(2) . .
C53 S5 C56 91.9(2) . .
C35 S6 C32 96.3(2) . .
C46 S7 C49 90.5(2) . .
C42 S8 C45 90.6(2) . .
N11 Zn1 N1 114.43(14) . .
N11 Zn1 O1 98.01(11) . .
N1 Zn1 O1 102.27(11) . .
N11 Zn1 O6 90.65(12) . .
N1 Zn1 O6 125.48(12) . .
O1 Zn1 O6 122.11(11) . .
N4 Zn2 N9 114.00(14) . .
N4 Zn2 O13 97.76(12) . .
N9 Zn2 O13 91.65(12) . .
N4 Zn2 O10 96.36(12) . .
N9 Zn2 O10 94.23(12) . .
O13 Zn2 O10 160.95(11) . .
N4 Zn2 C81 114.76(14) . .
N9 Zn2 C81 103.10(13) . .
O13 Zn2 C81 28.00(12) . .
O10 Zn2 C81 133.05(13) . .
N13 Zn3 N5 113.31(15) . .
N13 Zn3 O12 90.54(12) . .
N5 Zn3 O12 122.42(12) . .
N13 Zn3 O15 136.63(12) . 1_455
N5 Zn3 O15 88.08(11) . 1_455
O12 Zn3 O15 109.80(10) . 1_455
N13 Zn3 O16 84.36(11) . 1_455
N5 Zn3 O16 98.85(11) . 1_455
O12 Zn3 O16 136.55(9) . 1_455
O15 Zn3 O16 54.29(10) 1_455 1_455
O4 Zn4 N15 102.94(13) 1_455 .
O4 Zn4 N7 111.88(12) 1_455 .
N15 Zn4 N7 113.05(14) . .
O4 Zn4 O8 109.16(12) 1_455 .
N15 Zn4 O8 127.97(12) . .
N7 Zn4 O8 91.62(12) . .

loop_
_geom_bond_atom_site_label_1
_geom_bond_atom_site_label_2
_geom_bond_distance
_geom_bond_site_symmetry_2
C1 N1 1.344(4) .
C1 C2 1.365(5) .
C1 H1 0.9300 .
C2 N2 1.391(5) .
C2 H2 0.9300 .
C3 N1 1.324(5) .
C3 N2 1.328(4) .
C3 H3 0.9300 .
C4 C5 1.340(5) .
C4 N2 1.423(5) .
C4 S3 1.691(4) .
C5 C6 1.444(5) .
C5 H5 0.9300 .
C6 C7 1.354(5) .
C6 H6 0.9300 .
C7 C8 1.452(5) .
C7 S3 1.709(4) .
C8 C9 1.366(5) .
C8 S4 1.726(4) .
C9 C10 1.429(5) .
C9 H9 0.9300 .
C10 C11 1.320(5) .
C10 H10 0.9300 .
C11 N3 1.422(5) .
C11 S4 1.708(4) .
C12 N3 1.299(4) .
C12 N4 1.339(5) .
C12 H12 0.9300 .
C13 C14 1.360(5) .
C13 N3 1.362(5) .
C13 H13 0.9300 .
C14 N4 1.368(5) .
C14 H14 0.9300 .
C15 N5 1.332(5) .
C15 N6 1.341(4) .
C15 H15 0.9300 .
C16 C17 1.345(5) .
C16 N5 1.350(5) .
C16 H16 0.9300 .
C17 N6 1.433(5) .
C17 H17 0.9300 .
C18 C19 1.349(5) .
C18 N6 1.368(5) .
C18 S1 1.716(4) .
C19 C20 1.394(5) .
C19 H19 0.9300 .
C20 C21 1.365(5) .
C20 H20 0.9300 .
C21 C22 1.443(6) .
C21 S1 1.707(4) .
C22 C23 1.335(5) .
C22 S2 1.719(4) .
C23 C24 1.415(5) .
C23 H23 0.9300 .
C24 C25 1.333(5) .
C24 H24 0.9300 .
C25 N8 1.389(5) .
C25 S2 1.718(4) .
C26 N8 1.301(4) .
C26 N7 1.331(5) .
C26 H26 0.9300 .
C27 C28 1.357(5) .
C27 N8 1.358(5) .
C27 H27 0.9300 .
C28 N7 1.340(5) .
C28 H28 0.9300 .
C29 N10 1.333(5) .
C29 N9 1.334(4) .
C29 H29 0.9300 .
C30 N9 1.345(5) .
C30 C31 1.381(5) .
C30 H30 0.9300 .
C31 N10 1.358(5) .
C31 H31 0.9300 .
C32 C33 1.370(5) .
C32 N10 1.384(5) .
C32 S6 1.685(4) .
C33 C34 1.426(5) .
C33 H33 0.9300 .
C34 C35 1.346(5) .
C34 H34 0.9300 .
C35 C56 1.369(6) 1_454
C35 S6 1.685(4) .
C36 N13 1.246(5) .
C36 N14 1.359(5) .
C36 H36 0.9300 .
C37 C38 1.291(5) .
C37 N13 1.364(5) .
C37 H37 0.9300 .
C38 N14 1.411(5) .
C38 H38 0.9300 .
C39 N15 1.284(5) .
C39 N16 1.319(5) .
C39 H39 0.9300 .
C40 C41 1.334(5) .
C40 N15 1.347(5) .
C40 H40 0.9300 .
C41 N16 1.382(5) .
C41 H41 0.9300 .
C42 C43 1.326(5) .
C42 N16 1.434(5) .
C42 S8 1.673(4) .
C43 C44 1.397(5) .
C43 H43 0.9300 .
C44 C45 1.314(5) .
C44 H44 0.9300 .
C45 C46 1.501(6) .
C45 S8 1.708(4) .
C46 C47 1.330(5) .
C46 S7 1.687(4) .
C47 C48 1.375(5) .
C47 H47 0.9300 .
C48 C49 1.337(5) .
C48 H48 0.9300 .
C49 N14 1.434(5) 1_656
C49 S7 1.695(4) .
C50 N11 1.304(5) .
C50 N12 1.339(4) .
C50 H50 0.9300 .
C51 C52 1.365(5) .
C51 N11 1.373(5) .
C51 H51 0.9300 .
C52 N12 1.399(5) .
C52 H52 0.9300 .
C53 C54 1.319(5) .
C53 N12 1.415(5) .
C53 S5 1.676(4) .
C54 C55 1.461(5) .
C54 H54 0.9300 .
C55 C56 1.338(5) .
C55 H55 0.9300 .
C56 C35 1.369(6) 1_656
C56 S5 1.743(4) .
C57 O6 1.234(5) .
C57 O5 1.270(5) .
C57 C58 1.473(6) .
C58 C59 1.406(6) .
C58 C63 1.415(5) .
C59 C60 1.363(6) .
C59 H59 0.9300 .
C60 C61 1.310(6) .
C60 H60 0.9300 .
C61 C62 1.416(5) .
C61 H61 0.9300 .
C62 C63 1.379(5) .
C62 C64 1.461(6) .
C63 H63 0.9300 .
C64 O8 1.238(4) .
C64 O7 1.242(5) .
C65 O9 1.176(5) .
C65 O10 1.300(5) .
C65 C66 1.508(6) .
C66 C71 1.376(6) .
C66 C67 1.398(6) .
C67 C68 1.359(5) .
C67 H67 0.9300 .
C68 C69 1.400(5) .
C68 H68 0.9300 .
C69 C70 1.380(5) .
C69 H69 0.9300 .
C70 C71 1.382(5) .
C70 C72 1.501(6) .
C71 H71 0.9300 .
C72 O12 1.222(5) .
C72 O11 1.286(5) .
C73 O2 1.252(4) .
C73 O1 1.280(4) .
C73 C74 1.448(5) .
C74 C75 1.355(5) .
C74 C79 1.418(5) .
C75 C76 1.383(5) .
C75 H75 0.9300 .
C76 C77 1.397(6) .
C76 C80 1.492(6) .
C77 C78 1.382(6) .
C77 H77 0.9300 .
C78 C79 1.359(5) .
C78 H78 0.9300 .
C79 H79 0.9300 .
C80 O4 1.209(5) .
C80 O3 1.271(5) .
C81 O14 1.174(5) .
C81 O13 1.243(5) .
C81 C82 1.511(6) .
C81 Zn2 2.596(5) .
C82 C87 1.374(6) .
C82 C83 1.417(5) .
C83 C84 1.344(5) .
C83 H83 0.9300 .
C84 C85 1.426(6) .
C84 H84 0.9300 .
C85 C86 1.387(6) .
C85 H85 0.9300 .
C86 C87 1.353(6) .
C86 C88 1.503(6) .
C87 H87 0.9300 .
C88 O15 1.155(5) .
C88 O16 1.263(5) .
N1 Zn1 2.033(3) .
N4 Zn2 2.002(3) .
N5 Zn3 2.023(3) .
N7 Zn4 2.038(3) .
N9 Zn2 2.037(3) .
N11 Zn1 2.032(3) .
N13 Zn3 2.013(3) .
N14 C49 1.434(5) 1_454
N15 Zn4 2.033(3) .
O1 Zn1 2.089(2) .
O4 Zn4 1.964(3) 1_655
O6 Zn1 2.139(3) .
O8 Zn4 2.119(3) .
O10 Zn2 2.201(3) .
O12 Zn3 2.122(3) .
O13 Zn2 2.047(2) .
O15 Zn3 2.324(3) 1_655
O16 Zn3 2.337(3) 1_655
Zn3 O15 2.324(3) 1_455
Zn3 O16 2.337(3) 1_455
Zn4 O4 1.964(3) 1_455

loop_
_geom_hbond_atom_site_label_D
_geom_hbond_atom_site_label_H
_geom_hbond_atom_site_label_A
_geom_hbond_distance_DH
_geom_hbond_distance_HA
_geom_hbond_distance_DA
_geom_hbond_angle_DHA
_geom_hbond_site_symmetry_A
C12 H12 O5 0.93 2.08 2.918(5) 149.8 3_665
C17 H17 O3 0.93 2.29 3.216(5) 173.9 2_655

loop_
_geom_torsion_atom_site_label_1
_geom_torsion_atom_site_label_2
_geom_torsion_atom_site_label_3
_geom_torsion_atom_site_label_4
_geom_torsion
_geom_torsion_site_symmetry_1
_geom_torsion_site_symmetry_4
N1 C1 C2 N2 -0.3(5) . .
N2 C4 C5 C6 178.7(4) . .
S3 C4 C5 C6 1.8(5) . .
C4 C5 C6 C7 0.1(6) . .
C5 C6 C7 C8 179.4(5) . .
C5 C6 C7 S3 -1.8(5) . .
C6 C7 C8 C9 -175.5(4) . .
S3 C7 C8 C9 5.8(8) . .
C6 C7 C8 S4 5.3(7) . .
S3 C7 C8 S4 -173.3(2) . .
C7 C8 C9 C10 177.6(5) . .
S4 C8 C9 C10 -3.2(5) . .
C8 C9 C10 C11 4.7(6) . .
C9 C10 C11 N3 179.6(4) . .
C9 C10 C11 S4 -3.9(5) . .
N3 C13 C14 N4 -1.9(5) . .
N5 C16 C17 N6 1.9(5) . .
N6 C18 C19 C20 -175.8(4) . .
S1 C18 C19 C20 5.7(5) . .
C18 C19 C20 C21 -5.6(6) . .
C19 C20 C21 C22 -174.7(4) . .
C19 C20 C21 S1 2.9(5) . .
C20 C21 C22 C23 -174.2(5) . .
S1 C21 C22 C23 8.5(7) . .
C20 C21 C22 S2 5.1(7) . .
S1 C21 C22 S2 -172.2(2) . .
C21 C22 C23 C24 175.7(5) . .
S2 C22 C23 C24 -3.6(5) . .
C22 C23 C24 C25 3.9(6) . .
C23 C24 C25 N8 179.3(4) . .
C23 C24 C25 S2 -2.2(5) . .
N8 C27 C28 N7 -0.7(5) . .
N9 C30 C31 N10 -1.2(5) . .
N10 C32 C33 C34 -175.5(4) . .
S6 C32 C33 C34 1.5(5) . .
C32 C33 C34 C35 -8.2(6) . .
C33 C34 C35 C56 -179.3(5) . 1_454
C33 C34 C35 S6 10.5(5) . .
N13 C37 C38 N14 -1.6(5) . .
N15 C40 C41 N16 3.3(5) . .
N16 C42 C43 C44 174.4(4) . .
S8 C42 C43 C44 -2.1(5) . .
C42 C43 C44 C45 4.1(6) . .
C43 C44 C45 C46 177.0(4) . .
C43 C44 C45 S8 -4.1(5) . .
C44 C45 C46 C47 174.2(4) . .
S8 C45 C46 C47 -4.6(6) . .
C44 C45 C46 S7 -7.3(7) . .
S8 C45 C46 S7 173.9(2) . .
C45 C46 C47 C48 -173.4(4) . .
S7 C46 C47 C48 8.0(5) . .
C46 C47 C48 C49 -9.0(6) . .
C47 C48 C49 N14 -171.7(4) . 1_656
C47 C48 C49 S7 5.8(5) . .
N11 C51 C52 N12 -1.8(5) . .
N12 C53 C54 C55 179.5(4) . .
S5 C53 C54 C55 0.6(5) . .
C53 C54 C55 C56 -1.0(6) . .
C54 C55 C56 C35 -178.5(5) . 1_656
C54 C55 C56 S5 1.0(5) . .
O6 C57 C58 C59 176.9(4) . .
O5 C57 C58 C59 -2.6(6) . .
O6 C57 C58 C63 4.7(6) . .
O5 C57 C58 C63 -174.9(4) . .
C63 C58 C59 C60 -0.7(6) . .
C57 C58 C59 C60 -173.2(4) . .
C58 C59 C60 C61 0.1(7) . .
C59 C60 C61 C62 0.2(7) . .
C60 C61 C62 C63 0.1(6) . .
C60 C61 C62 C64 -176.2(4) . .
C61 C62 C63 C58 -0.7(6) . .
C64 C62 C63 C58 175.6(4) . .
C59 C58 C63 C62 1.0(6) . .
C57 C58 C63 C62 173.4(4) . .
C63 C62 C64 O8 168.5(4) . .
C61 C62 C64 O8 -15.3(6) . .
C63 C62 C64 O7 -15.3(6) . .
C61 C62 C64 O7 160.9(4) . .
O9 C65 C66 C71 -146.1(5) . .
O10 C65 C66 C71 27.8(6) . .
O9 C65 C66 C67 44.1(6) . .
O10 C65 C66 C67 -142.0(4) . .
C71 C66 C67 C68 3.3(6) . .
C65 C66 C67 C68 173.2(4) . .
C66 C67 C68 C69 -1.8(6) . .
C67 C68 C69 C70 0.0(6) . .
C68 C69 C70 C71 0.4(6) . .
C68 C69 C70 C72 176.2(4) . .
C67 C66 C71 C70 -2.9(6) . .
C65 C66 C71 C70 -172.9(4) . .
C69 C70 C71 C66 1.2(6) . .
C72 C70 C71 C66 -174.6(4) . .
C69 C70 C72 O12 -175.2(4) . .
C71 C70 C72 O12 0.7(6) . .
C69 C70 C72 O11 2.0(6) . .
C71 C70 C72 O11 177.9(4) . .
O2 C73 C74 C75 147.8(4) . .
O1 C73 C74 C75 -25.5(6) . .
O2 C73 C74 C79 -39.0(6) . .
O1 C73 C74 C79 147.8(4) . .
C79 C74 C75 C76 0.6(6) . .
C73 C74 C75 C76 173.6(4) . .
C74 C75 C76 C77 -0.9(6) . .
C74 C75 C76 C80 176.0(4) . .
C75 C76 C77 C78 0.3(7) . .
C80 C76 C77 C78 -176.6(4) . .
C76 C77 C78 C79 0.6(7) . .
C77 C78 C79 C74 -0.8(6) . .
C75 C74 C79 C78 0.2(6) . .
C73 C74 C79 C78 -173.2(4) . .
C75 C76 C80 O4 -32.0(6) . .
C77 C76 C80 O4 144.9(4) . .
C75 C76 C80 O3 144.1(4) . .
C77 C76 C80 O3 -39.0(6) . .
O14 C81 C82 C87 -178.2(4) . .
O13 C81 C82 C87 5.3(6) . .
Zn2 C81 C82 C87 39.8(12) . .
O14 C81 C82 C83 3.7(7) . .
O13 C81 C82 C83 -172.8(4) . .
Zn2 C81 C82 C83 -138.3(9) . .
C87 C82 C83 C84 -5.0(6) . .
C81 C82 C83 C84 173.2(4) . .
C82 C83 C84 C85 2.6(6) . .
C83 C84 C85 C86 0.5(6) . .
C84 C85 C86 C87 -0.9(6) . .
C84 C85 C86 C88 172.6(4) . .
C85 C86 C87 C82 -2.0(7) . .
C88 C86 C87 C82 -175.5(4) . .
C83 C82 C87 C86 4.9(6) . .
C81 C82 C87 C86 -173.5(4) . .
C87 C86 C88 O15 -148.5(5) . .
C85 C86 C88 O15 38.2(6) . .
C87 C86 C88 O16 29.3(6) . .
C85 C86 C88 O16 -144.0(4) . .
N2 C3 N1 C1 2.3(5) . .
N2 C3 N1 Zn1 -172.0(3) . .
C2 C1 N1 C3 -1.1(5) . .
C2 C1 N1 Zn1 173.6(3) . .
N1 C3 N2 C2 -2.5(5) . .
N1 C3 N2 C4 175.6(4) . .
C1 C2 N2 C3 1.6(5) . .
C1 C2 N2 C4 -176.5(4) . .
C5 C4 N2 C3 162.6(4) . .
S3 C4 N2 C3 -20.5(6) . .
C5 C4 N2 C2 -19.6(7) . .
S3 C4 N2 C2 157.2(3) . .
N4 C12 N3 C13 3.4(5) . .
N4 C12 N3 C11 -176.1(4) . .
C14 C13 N3 C12 -0.8(5) . .
C14 C13 N3 C11 178.7(4) . .
C10 C11 N3 C12 179.5(5) . .
S4 C11 N3 C12 3.2(6) . .
C10 C11 N3 C13 0.1(7) . .
S4 C11 N3 C13 -176.2(3) . .
N3 C12 N4 C14 -4.4(5) . .
N3 C12 N4 Zn2 175.1(3) . .
C13 C14 N4 C12 3.7(5) . .
C13 C14 N4 Zn2 -175.8(3) . .
N6 C15 N5 C16 -1.3(5) . .
N6 C15 N5 Zn3 173.5(3) . .
C17 C16 N5 C15 -0.5(5) . .
C17 C16 N5 Zn3 -175.8(3) . .
N5 C15 N6 C18 -177.4(4) . .
N5 C15 N6 C17 2.4(5) . .
C19 C18 N6 C15 -163.5(4) . .
S1 C18 N6 C15 14.9(6) . .
C19 C18 N6 C17 16.7(7) . .
S1 C18 N6 C17 -164.9(3) . .
C16 C17 N6 C15 -2.5(5) . .
C16 C17 N6 C18 177.3(4) . .
N8 C26 N7 C28 -0.2(5) . .
N8 C26 N7 Zn4 -179.9(3) . .
C27 C28 N7 C26 0.6(5) . .
C27 C28 N7 Zn4 -179.8(3) . .
N7 C26 N8 C27 -0.2(5) . .
N7 C26 N8 C25 176.5(4) . .
C28 C27 N8 C26 0.5(5) . .
C28 C27 N8 C25 -176.3(4) . .
C24 C25 N8 C26 164.8(5) . .
S2 C25 N8 C26 -13.6(6) . .
C24 C25 N8 C27 -19.0(7) . .
S2 C25 N8 C27 162.6(3) . .
N10 C29 N9 C30 -5.7(5) . .
N10 C29 N9 Zn2 -178.6(3) . .
C31 C30 N9 C29 4.1(5) . .
C31 C30 N9 Zn2 177.4(3) . .
N9 C29 N10 C31 5.1(5) . .
N9 C29 N10 C32 -176.4(4) . .
C30 C31 N10 C29 -2.3(5) . .
C30 C31 N10 C32 179.2(4) . .
C33 C32 N10 C29 170.7(4) . .
S6 C32 N10 C29 -5.9(6) . .
C33 C32 N10 C31 -11.1(7) . .
S6 C32 N10 C31 172.3(3) . .
N12 C50 N11 C51 0.7(5) . .
N12 C50 N11 Zn1 -173.7(3) . .
C52 C51 N11 C50 0.7(5) . .
C52 C51 N11 Zn1 175.8(3) . .
N11 C50 N12 C52 -1.7(5) . .
N11 C50 N12 C53 177.3(4) . .
C51 C52 N12 C50 2.1(5) . .
C51 C52 N12 C53 -177.1(4) . .
C54 C53 N12 C50 -172.9(4) . .
S5 C53 N12 C50 5.9(6) . .
C54 C53 N12 C52 6.0(7) . .
S5 C53 N12 C52 -175.2(3) . .
N14 C36 N13 C37 2.9(5) . .
N14 C36 N13 Zn3 174.0(2) . .
C38 C37 N13 C36 -0.7(5) . .
C38 C37 N13 Zn3 -172.2(3) . .
N13 C36 N14 C38 -3.8(5) . .
N13 C36 N14 C49 -178.1(4) . 1_454
C37 C38 N14 C36 3.0(5) . .
C37 C38 N14 C49 177.7(4) . 1_454
N16 C39 N15 C40 -1.9(5) . .
N16 C39 N15 Zn4 -176.9(2) . .
C41 C40 N15 C39 -1.0(5) . .
C41 C40 N15 Zn4 174.3(3) . .
N15 C39 N16 C41 3.9(5) . .
N15 C39 N16 C42 178.3(4) . .
C40 C41 N16 C39 -4.3(5) . .
C40 C41 N16 C42 -178.8(4) . .
C43 C42 N16 C39 -171.1(4) . .
S8 C42 N16 C39 5.3(6) . .
C43 C42 N16 C41 2.2(7) . .
S8 C42 N16 C41 178.6(3) . .
O2 C73 O1 Zn1 30.1(5) . .
C74 C73 O1 Zn1 -156.3(3) . .
O3 C80 O4 Zn4 20.6(8) . 1_655
C76 C80 O4 Zn4 -163.8(3) . 1_655
O5 C57 O6 Zn1 43.6(6) . .
C58 C57 O6 Zn1 -135.9(3) . .
O7 C64 O8 Zn4 -16.4(5) . .
C62 C64 O8 Zn4 159.4(3) . .
O9 C65 O10 Zn2 -35.8(6) . .
C66 C65 O10 Zn2 150.8(3) . .
O11 C72 O12 Zn3 -37.0(6) . .
C70 C72 O12 Zn3 139.8(3) . .
O14 C81 O13 Zn2 -9.2(5) . .
C82 C81 O13 Zn2 167.0(3) . .
O16 C88 O15 Zn3 19.6(5) . 1_655
C86 C88 O15 Zn3 -162.8(4) . 1_655
O15 C88 O16 Zn3 -19.5(5) . 1_655
C86 C88 O16 Zn3 162.8(4) . 1_655
C20 C21 S1 C18 0.3(4) . .
C22 C21 S1 C18 178.1(4) . .
C19 C18 S1 C21 -3.5(3) . .
N6 C18 S1 C21 177.9(4) . .
C24 C25 S2 C22 0.2(4) . .
N8 C25 S2 C22 178.8(4) . .
C23 C22 S2 C25 2.0(4) . .
C21 C22 S2 C25 -177.5(4) . .
C5 C4 S3 C7 -2.4(4) . .
N2 C4 S3 C7 -179.6(4) . .
C6 C7 S3 C4 2.4(4) . .
C8 C7 S3 C4 -178.8(4) . .
C10 C11 S4 C8 1.8(4) . .
N3 C11 S4 C8 178.6(4) . .
C9 C8 S4 C11 0.9(4) . .
C7 C8 S4 C11 -179.8(4) . .
C54 C53 S5 C56 -0.1(4) . .
N12 C53 S5 C56 -179.0(3) . .
C55 C56 S5 C53 -0.5(3) . .
C35 C56 S5 C53 179.0(4) 1_656 .
C34 C35 S6 C32 -8.0(4) . .
C56 C35 S6 C32 -178.5(4) 1_454 .
C33 C32 S6 C35 3.8(4) . .
N10 C32 S6 C35 -179.1(4) . .
C47 C46 S7 C49 -3.9(3) . .
C45 C46 S7 C49 177.3(3) . .
C48 C49 S7 C46 -1.2(3) . .
N14 C49 S7 C46 176.6(3) 1_656 .
C43 C42 S8 C45 0.0(4) . .
N16 C42 S8 C45 -176.8(3) . .
C44 C45 S8 C42 2.3(3) . .
C46 C45 S8 C42 -178.6(3) . .
C50 N11 Zn1 N1 -44.8(4) . .
C51 N11 Zn1 N1 141.7(3) . .
C50 N11 Zn1 O1 62.7(4) . .
C51 N11 Zn1 O1 -110.9(3) . .
C50 N11 Zn1 O6 -174.7(4) . .
C51 N11 Zn1 O6 11.7(3) . .
C3 N1 Zn1 N11 -24.3(4) . .
C1 N1 Zn1 N11 162.3(3) . .
C3 N1 Zn1 O1 -129.1(4) . .
C1 N1 Zn1 O1 57.5(3) . .
C3 N1 Zn1 O6 85.5(4) . .
C1 N1 Zn1 O6 -87.9(3) . .
C73 O1 Zn1 N11 154.5(3) . .
C73 O1 Zn1 N1 -88.2(3) . .
C73 O1 Zn1 O6 58.7(3) . .
C57 O6 Zn1 N11 -147.6(4) . .
C57 O6 Zn1 N1 91.4(4) . .
C57 O6 Zn1 O1 -47.7(4) . .
C12 N4 Zn2 N9 33.5(4) . .
C14 N4 Zn2 N9 -147.1(3) . .
C12 N4 Zn2 O13 -61.8(4) . .
C14 N4 Zn2 O13 117.6(3) . .
C12 N4 Zn2 O10 131.0(4) . .
C14 N4 Zn2 O10 -49.6(3) . .
C12 N4 Zn2 C81 -85.1(4) . .
C14 N4 Zn2 C81 94.3(3) . .
C29 N9 Zn2 N4 40.1(4) . .
C30 N9 Zn2 N4 -131.5(3) . .
C29 N9 Zn2 O13 139.4(4) . .
C30 N9 Zn2 O13 -32.3(3) . .
C29 N9 Zn2 O10 -58.8(4) . .
C30 N9 Zn2 O10 129.6(3) . .
C29 N9 Zn2 C81 165.2(4) . .
C30 N9 Zn2 C81 -6.5(4) . .
C81 O13 Zn2 N4 -130.1(3) . .
C81 O13 Zn2 N9 115.4(3) . .
C81 O13 Zn2 O10 7.4(5) . .
C65 O10 Zn2 N4 90.5(3) . .
C65 O10 Zn2 N9 -154.7(3) . .
C65 O10 Zn2 O13 -47.1(4) . .
C65 O10 Zn2 C81 -42.4(3) . .
O14 C81 Zn2 N4 -131.1(3) . .
O13 C81 Zn2 N4 56.6(3) . .
C82 C81 Zn2 N4 15.0(11) . .
O14 C81 Zn2 N9 104.3(3) . .
O13 C81 Zn2 N9 -68.0(3) . .
C82 C81 Zn2 N9 -109.5(10) . .
O14 C81 Zn2 O13 172.3(4) . .
C82 C81 Zn2 O13 -41.5(9) . .
O14 C81 Zn2 O10 -4.4(3) . .
O13 C81 Zn2 O10 -176.7(2) . .
C82 C81 Zn2 O10 141.7(10) . .
C36 N13 Zn3 N5 30.5(4) . .
C37 N13 Zn3 N5 -160.4(3) . .
C36 N13 Zn3 O12 156.5(4) . .
C37 N13 Zn3 O12 -34.3(3) . .
C36 N13 Zn3 O15 -83.3(4) . 1_455
C37 N13 Zn3 O15 85.9(4) . 1_455
C36 N13 Zn3 O16 -66.7(4) . 1_455
C37 N13 Zn3 O16 102.4(3) . 1_455
C15 N5 Zn3 N13 39.3(4) . .
C16 N5 Zn3 N13 -146.9(3) . .
C15 N5 Zn3 O12 -67.3(4) . .
C16 N5 Zn3 O12 106.5(3) . .
C15 N5 Zn3 O15 -179.7(4) . 1_455
C16 N5 Zn3 O15 -5.9(3) . 1_455
C15 N5 Zn3 O16 126.9(4) . 1_455
C16 N5 Zn3 O16 -59.3(3) . 1_455
C72 O12 Zn3 N13 120.4(3) . .
C72 O12 Zn3 N5 -121.3(3) . .
C72 O12 Zn3 O15 -20.5(4) . 1_455
C72 O12 Zn3 O16 38.0(4) . 1_455
C39 N15 Zn4 O4 -159.8(4) . 1_455
C40 N15 Zn4 O4 26.1(3) . 1_455
C39 N15 Zn4 N7 -38.9(4) . .
C40 N15 Zn4 N7 147.0(3) . .
C39 N15 Zn4 O8 72.8(4) . .
C40 N15 Zn4 O8 -101.3(3) . .
C26 N7 Zn4 O4 77.6(4) . 1_455
C28 N7 Zn4 O4 -102.0(3) . 1_455
C26 N7 Zn4 N15 -38.1(4) . .
C28 N7 Zn4 N15 142.4(3) . .
C26 N7 Zn4 O8 -171.0(4) . .
C28 N7 Zn4 O8 9.5(4) . .
C64 O8 Zn4 O4 -146.0(3) . 1_455
C64 O8 Zn4 N15 -21.1(3) . .
C64 O8 Zn4 N7 100.1(3) . .
